data_4020387
loop_
_publ_author_name
'Ke Yuan'
'Ting Ke Zhang'
'Xue Long Hou'

_journal_name_full 'Journal of Organic Chemistry'
_journal_page_first 6085
_journal_page_last 6088
_journal_paper_doi 10.1021/jo050491b
_journal_volume 70
_journal_year 2005
_chemical_formula_sum 'C16 H21 Br Cl3 N O Pd'
_chemical_formula_weight 536.00
_space_group_IT_number 5
_symmetry_cell_setting monoclinic
_symmetry_space_group_name_Hall 'C 2y'
_symmetry_space_group_name_H-M 'C 1 2 1'
_cell_angle_alpha 90.00
_cell_angle_beta 120.106(2)
_cell_angle_gamma 90.00
_cell_formula_units_Z 4
_cell_length_a 14.013(2)
_cell_length_b 13.884(2)
_cell_length_c 12.1079(18)
_cell_measurement_temperature 293(2)
_cell_volume 2037.9(5)
_diffrn_ambient_temperature 293(2)
_exptl_crystal_density_diffrn 1.747
_cod_depositor_comments
;
The following automatic conversions were performed:
'_symmetry_cell_setting' value 'Monoclinic' changed to 'monoclinic'
according to '/home/saulius/struct/CIF-dictionaries/cif_core.dic'
dictionary named 'cif_core.dic' version 2.4.1 from 2010-06-29.

Automatic conversion script
Id: cif_fix_enum 1527 2010-12-29 10:47:43Z saulius 
;
_cod_original_sg_symbol_H-M 'C 2'
_cod_database_code 4020387

loop_
_symmetry_equiv_pos_as_xyz
'x, y, z'
'-x, y, -z'
'x+1/2, y+1/2, z'
'-x+1/2, y+1/2, -z'

loop_
_atom_site_label
_atom_site_type_symbol
_atom_site_fract_x
_atom_site_fract_y
_atom_site_fract_z
_atom_site_U_iso_or_equiv
_atom_site_adp_type
_atom_site_occupancy
_atom_site_symmetry_multiplicity
_atom_site_calc_flag
_atom_site_refinement_flags
_atom_site_disorder_assembly
_atom_site_disorder_group
Pd Pd 0.97221(5) 0.55993(4) 0.11869(6) 0.0456(2) Uani 1 1 d . . .
Br Br 0.85896(8) 0.61669(8) -0.10215(10) 0.0589(3) Uani 1 1 d . . .
Cl1 Cl 0.5832(5) 0.3244(4) 0.8542(7) 0.136(2) Uani 1 1 d D . .
Cl2 Cl 0.5575(5) 0.4867(5) 0.6911(9) 0.202(4) Uani 1 1 d . . .
Cl3 Cl 0.7318(5) 0.3457(4) 0.7626(6) 0.1317(18) Uani 1 1 d . . .
N1 N 1.0628(6) 0.4950(7) 0.2913(7) 0.0527(19) Uani 1 1 d . . .
O1 O 1.1118(6) 0.3769(5) 0.4263(7) 0.0619(19) Uani 1 1 d . . .
C1 C 0.8407(8) 0.5194(7) 0.1303(9) 0.047(2) Uani 1 1 d . . .
C2 C 0.7569(8) 0.5872(8) 0.0941(10) 0.059(3) Uani 1 1 d . . .
H1 H 0.7652 0.6481 0.0680 0.071 Uiso 1 1 calc R . .
C3 C 0.6618(9) 0.5656(14) 0.0961(12) 0.087(4) Uani 1 1 d . . .
H2 H 0.6052 0.6105 0.0695 0.105 Uiso 1 1 calc R . .
C4 C 0.6531(10) 0.4791(14) 0.1372(14) 0.092(5) Uani 1 1 d . . .
H3 H 0.5884 0.4647 0.1374 0.111 Uiso 1 1 calc R . .
C5 C 0.7371(9) 0.4066(9) 0.1811(11) 0.067(3) Uani 1 1 d . . .
H4 H 0.7277 0.3473 0.2101 0.080 Uiso 1 1 calc R . .
C6 C 0.8369(9) 0.4286(9) 0.1788(9) 0.059(3) Uani 1 1 d . . .
C7 C 0.9324(8) 0.3590(7) 0.2313(10) 0.053(2) Uani 1 1 d . . .
C8 C 1.0366(8) 0.4195(7) 0.3168(10) 0.051(2) Uani 1 1 d . . .
C9 C 1.2056(10) 0.4383(11) 0.4847(12) 0.079(3) Uani 1 1 d . . .
H5 H 1.2700 0.4066 0.4916 0.094 Uiso 1 1 calc R . .
H6 H 1.2214 0.4579 0.5691 0.094 Uiso 1 1 calc R . .
C10 C 1.1716(9) 0.5242(8) 0.3944(10) 0.059(3) Uani 1 1 d D . .
C11 C 1.1726(11) 0.6189(10) 0.4542(17) 0.097(5) Uani 1 1 d D . .
C12 C 1.087(3) 0.6135(17) 0.490(3) 0.227(19) Uani 1 1 d D . .
H10 H 1.0152 0.6175 0.4144 0.340 Uiso 1 1 calc R . .
H11 H 1.0955 0.6660 0.5459 0.340 Uiso 1 1 calc R . .
H9 H 1.0930 0.5536 0.5326 0.340 Uiso 1 1 calc R . .
C13 C 1.2913(13) 0.6484(12) 0.5623(17) 0.110(6) Uani 1 1 d . . .
H14 H 1.2891 0.6663 0.6375 0.164 Uiso 1 1 calc R . .
H13 H 1.3169 0.7020 0.5340 0.164 Uiso 1 1 calc R . .
H12 H 1.3406 0.5949 0.5814 0.164 Uiso 1 1 calc R . .
C14 C 0.9220(12) 0.2751(12) 0.3103(13) 0.098(5) Uani 1 1 d . . .
H15 H 0.9137 0.3012 0.3784 0.146 Uiso 1 1 calc R . .
H17 H 0.9872 0.2359 0.3453 0.146 Uiso 1 1 calc R . .
H16 H 0.8588 0.2365 0.2558 0.146 Uiso 1 1 calc R . .
C15 C 0.9470(11) 0.3132(8) 0.1231(11) 0.068(3) Uani 1 1 d . . .
H18 H 0.8878 0.2688 0.0751 0.103 Uiso 1 1 calc R . .
H19 H 1.0161 0.2796 0.1601 0.103 Uiso 1 1 calc R . .
H20 H 0.9460 0.3630 0.0675 0.103 Uiso 1 1 calc R . .
C16 C 0.6422(15) 0.4049(10) 0.8073(14) 0.094(5) Uani 1 1 d D . .
H7 H 1.221(10) 0.512(12) 0.361(13) 0.113 Uiso 1 1 d D . .
H8 H 1.142(5) 0.6663(19) 0.385(5) 0.113 Uiso 1 1 d D . .
H21 H 0.686(9) 0.448(9) 0.881(4) 0.113 Uiso 1 1 d D . .

loop_
_atom_site_aniso_label
_atom_site_aniso_U_11
_atom_site_aniso_U_22
_atom_site_aniso_U_33
_atom_site_aniso_U_23
_atom_site_aniso_U_13
_atom_site_aniso_U_12
Pd 0.0381(3) 0.0398(3) 0.0559(4) 0.0010(4) 0.0214(3) 0.0003(3)
Br 0.0504(6) 0.0626(6) 0.0627(6) 0.0088(5) 0.0275(5) 0.0166(5)
Cl1 0.175(5) 0.105(4) 0.188(5) 0.026(3) 0.136(5) 0.035(3)
Cl2 0.123(4) 0.148(5) 0.251(8) 0.105(6) 0.031(5) 0.024(4)
Cl3 0.159(5) 0.121(4) 0.163(5) -0.002(4) 0.117(4) 0.008(4)
N1 0.033(4) 0.064(5) 0.054(4) 0.009(4) 0.016(3) 0.003(4)
O1 0.048(4) 0.053(4) 0.064(4) 0.011(3) 0.013(3) -0.003(3)
C1 0.047(5) 0.041(5) 0.053(5) -0.005(4) 0.025(4) 0.001(4)
C2 0.048(5) 0.056(7) 0.072(6) 0.012(5) 0.030(5) 0.003(4)
C3 0.052(6) 0.119(12) 0.097(8) 0.038(10) 0.042(6) 0.038(8)
C4 0.051(7) 0.130(15) 0.102(10) 0.007(10) 0.043(7) -0.011(8)
C5 0.054(6) 0.063(7) 0.079(7) 0.011(6) 0.030(6) -0.004(5)
C6 0.052(6) 0.069(7) 0.054(5) 0.005(5) 0.026(5) -0.013(5)
C7 0.044(5) 0.047(6) 0.059(6) -0.012(4) 0.018(5) -0.020(4)
C8 0.051(6) 0.042(6) 0.060(6) -0.013(4) 0.029(5) -0.014(4)
C9 0.051(7) 0.100(10) 0.065(7) 0.006(7) 0.014(5) 0.002(7)
C10 0.057(6) 0.049(6) 0.060(6) -0.007(4) 0.022(5) -0.011(4)
C11 0.072(8) 0.047(7) 0.140(13) -0.037(9) 0.030(8) -0.002(7)
C12 0.41(6) 0.090(15) 0.27(4) -0.10(2) 0.24(4) -0.11(3)
C13 0.083(10) 0.076(10) 0.142(14) -0.043(9) 0.036(10) -0.011(8)
C14 0.075(9) 0.111(12) 0.087(9) 0.032(8) 0.026(7) -0.036(8)
C15 0.074(8) 0.044(6) 0.076(8) -0.007(5) 0.030(6) 0.003(5)
C16 0.133(13) 0.048(7) 0.093(9) 0.011(6) 0.049(9) 0.035(7)

loop_
_geom_bond_atom_site_label_1
_geom_bond_atom_site_label_2
_geom_bond_distance
_geom_bond_site_symmetry_2
_geom_bond_publ_flag
Pd C1 1.997(9) . ?
Pd N1 2.032(8) . ?
Pd Br 2.4561(12) . ?
Pd Br 2.5948(12) 2_755 ?
Br Pd 2.5948(12) 2_755 ?
Cl1 C16 1.650(19) . ?
Cl2 C16 1.733(14) . ?
Cl3 C16 1.797(17) . ?
N1 C8 1.203(13) . ?
N1 C10 1.463(13) . ?
O1 C8 1.347(12) . ?
O1 C9 1.422(15) . ?
C1 C2 1.393(13) . ?
C1 C6 1.403(15) . ?
C2 C3 1.378(16) . ?
C2 H1 0.9300 . ?
C3 C4 1.33(2) . ?
C3 H2 0.9300 . ?
C4 C5 1.434(19) . ?
C4 H3 0.9300 . ?
C5 C6 1.446(15) . ?
C5 H4 0.9300 . ?
C6 C7 1.508(16) . ?
C7 C8 1.546(12) . ?
C7 C15 1.559(16) . ?
C7 C14 1.559(16) . ?
C9 C10 1.524(18) . ?
C9 H5 0.9700 . ?
C9 H6 0.9700 . ?
C10 C11 1.498(17) . ?
C10 H7 0.97(2) . ?
C11 C12 1.471(17) . ?
C11 C13 1.57(2) . ?
C11 H8 0.98(2) . ?
C12 H10 0.9601 . ?
C12 H11 0.9601 . ?
C12 H9 0.9601 . ?
C13 H14 0.9600 . ?
C13 H13 0.9600 . ?
C13 H12 0.9600 . ?
C14 H15 0.9600 . ?
C14 H17 0.9600 . ?
C14 H16 0.9600 . ?
C15 H18 0.9600 . ?
C15 H19 0.9600 . ?
C15 H20 0.9600 . ?
C16 H21 0.99(6) . ?
